data_7101912
loop_
_publ_author_name
'Pi, Chengfu'
'Zhu, Zhenyu'
'Weng, Linhong'
'Chen, Zhenxia'
'Zhou, Xigeng'

_publ_section_title
;
 Synthesis and structural characterization of lanthanide complexes with
 the di- or tri-anionic diguanidinate ligand: new insight into the
 flexibility and distinct reactivity of the linked diguanidinate
 ligand.
;
_journal_issue 21
_journal_name_full 'Chemical communications (Cambridge, England)'
_journal_page_first 2190
_journal_page_last 2192
_journal_paper_doi 10.1039/b618151a
_journal_year 2007
_chemical_formula_sum 'C46 H68 N7 O Yb2'
_chemical_formula_weight 1081.15
_chemical_name_systematic
;
?
;
_space_group_IT_number 14
_symmetry_cell_setting monoclinic
_symmetry_space_group_name_Hall '-P 2ybc'
_symmetry_space_group_name_H-M 'P 1 21/c 1'
_atom_sites_solution_hydrogens geom
_atom_sites_solution_primary direct
_atom_sites_solution_secondary difmap
_audit_creation_method SHELXL-97
_cell_angle_alpha 90.00
_cell_angle_beta 108.652(5)
_cell_angle_gamma 90.00
_cell_formula_units_Z 4
_cell_length_a 18.734(7)
_cell_length_b 9.805(4)
_cell_length_c 26.843(10)
_cell_measurement_reflns_used 928
_cell_measurement_temperature 293(2)
_cell_measurement_theta_max 24.340
_cell_measurement_theta_min 2.619
_cell_volume 4672(3)
_computing_cell_refinement 'Bruker SMART'
_computing_data_collection 'Bruker SMART'
_computing_data_reduction 'Bruker SHELXTL'
_computing_molecular_graphics 'Bruker SHELXTL'
_computing_publication_material 'Bruker SHELXTL'
_computing_structure_refinement 'SHELXL-97 (Sheldrick, 1997)'
_computing_structure_solution 'SHELXS-97 (Sheldrick, 1990)'
_diffrn_ambient_temperature 293(2)
_diffrn_measured_fraction_theta_full 0.999
_diffrn_measured_fraction_theta_max 0.999
_diffrn_measurement_device_type 'CCD area detector'
_diffrn_measurement_method 'phi and omega scans'
_diffrn_radiation_monochromator graphite
_diffrn_radiation_source 'fine-focus sealed tube'
_diffrn_radiation_type MoK\a
_diffrn_radiation_wavelength 0.71073
_diffrn_reflns_av_R_equivalents 0.0456
_diffrn_reflns_av_sigmaI/netI 0.0549
_diffrn_reflns_limit_h_max 21
_diffrn_reflns_limit_h_min -22
_diffrn_reflns_limit_k_max 5
_diffrn_reflns_limit_k_min -11
_diffrn_reflns_limit_l_max 30
_diffrn_reflns_limit_l_min -31
_diffrn_reflns_number 18894
_diffrn_reflns_theta_full 25.01
_diffrn_reflns_theta_max 25.01
_diffrn_reflns_theta_min 1.60
_diffrn_standards_decay_% 9.51
_exptl_absorpt_coefficient_mu 4.019
_exptl_absorpt_correction_T_max 0.6893
_exptl_absorpt_correction_T_min 0.2962
_exptl_absorpt_correction_type multi-scan
_exptl_absorpt_process_details sadabs
_exptl_crystal_density_diffrn 1.537
_exptl_crystal_density_method 'not measured'
_exptl_crystal_F_000 2164
_exptl_crystal_size_max 0.40
_exptl_crystal_size_mid 0.20
_exptl_crystal_size_min 0.10
_refine_diff_density_max 1.194
_refine_diff_density_min -0.929
_refine_diff_density_rms 0.119
_refine_ls_extinction_method none
_refine_ls_goodness_of_fit_ref 0.980
_refine_ls_hydrogen_treatment constr
_refine_ls_matrix_type full
_refine_ls_number_parameters 505
_refine_ls_number_reflns 8232
_refine_ls_number_restraints 0
_refine_ls_restrained_S_all 0.980
_refine_ls_R_factor_all 0.0582
_refine_ls_R_factor_gt 0.0383
_refine_ls_shift/su_max 0.001
_refine_ls_shift/su_mean 0.000
_refine_ls_structure_factor_coef Fsqd
_refine_ls_weighting_details 'calc w=1/[\s^2^(Fo^2^)+(0.0385P)^2^+0.0000P] where P=(Fo^2^+2Fc^2^)/3'
_refine_ls_weighting_scheme calc
_refine_ls_wR_factor_gt 0.0780
_refine_ls_wR_factor_ref 0.0842
_reflns_number_gt 6216
_reflns_number_total 8232
_reflns_threshold_expression >2sigma(I)
_cod_data_source_file b618151a.txt
_cod_data_source_block f60417d
_cod_depositor_comments
;
The following automatic conversions were performed:
'_symmetry_cell_setting' value 'Monoclinic' changed to 'monoclinic'
according to '/home/saulius/struct/CIF-dictionaries/cif_core.dic'
dictionary named 'cif_core.dic' version 2.4.1 from 2010-06-29.

Automatic conversion script
Id: cif_fix_enum 1527 2010-12-29 10:47:43Z saulius 
;
_cod_original_sg_symbol_H-M P2(1)/c
_cod_database_code 7101912

loop_
_symmetry_equiv_pos_as_xyz
'x, y, z'
'-x, y+1/2, -z+1/2'
'-x, -y, -z'
'x, -y-1/2, z-1/2'

loop_
_atom_site_label
_atom_site_type_symbol
_atom_site_fract_x
_atom_site_fract_y
_atom_site_fract_z
_atom_site_U_iso_or_equiv
_atom_site_adp_type
_atom_site_occupancy
_atom_site_symmetry_multiplicity
_atom_site_calc_flag
_atom_site_refinement_flags
Yb1 Yb 0.204963(13) 0.16604(3) 0.286869(9) 0.04270(9) Uani 1 1 d .
Yb2 Yb 0.326227(15) 0.25110(3) 0.532334(9) 0.04914(9) Uani 1 1 d .
N1 N 0.2721(2) -0.0381(5) 0.31882(16) 0.0411(11) Uani 1 1 d .
N2 N 0.2707(2) 0.1251(5) 0.37801(16) 0.0389(11) Uani 1 1 d .
N3 N 0.2580(3) -0.1890(5) 0.25077(18) 0.0553(14) Uani 1 1 d .
N4 N 0.2557(3) -0.2934(6) 0.1745(2) 0.0723(17) Uani 1 1 d .
H4B H 0.2772 -0.3483 0.1587 0.087 Uiso 1 1 calc R
N5 N 0.3691(3) -0.2790(7) 0.2403(2) 0.0767(19) Uani 1 1 d .
H5B H 0.3945 -0.2465 0.2705 0.092 Uiso 1 1 calc R
N6 N 0.2432(3) 0.1566(5) 0.45882(17) 0.0481(12) Uani 1 1 d .
N7 N 0.3545(3) 0.2316(5) 0.45608(17) 0.0439(12) Uani 1 1 d .
C1 C 0.0630(4) 0.1492(12) 0.2852(4) 0.095(3) Uani 1 1 d .
H1A H 0.0405 0.1999 0.3079 0.114 Uiso 1 1 calc R
C2 C 0.0609(4) 0.1870(10) 0.2343(5) 0.104(3) Uani 1 1 d .
H2A H 0.0356 0.2673 0.2148 0.125 Uiso 1 1 calc R
C3 C 0.0853(4) 0.0738(12) 0.2132(3) 0.088(3) Uani 1 1 d .
H3A H 0.0811 0.0624 0.1761 0.105 Uiso 1 1 calc R
C4 C 0.1029(3) -0.0250(9) 0.2493(3) 0.073(2) Uani 1 1 d .
H4A H 0.1137 -0.1199 0.2428 0.087 Uiso 1 1 calc R
C5 C 0.0894(4) 0.0212(10) 0.2931(3) 0.077(2) Uani 1 1 d .
H5A H 0.0898 -0.0358 0.3232 0.093 Uiso 1 1 calc R
C6 C 0.2873(10) 0.3470(11) 0.2578(6) 0.131(5) Uani 1 1 d .
H6A H 0.2982 0.4399 0.2716 0.158 Uiso 1 1 calc R
C7 C 0.2293(7) 0.3089(14) 0.2122(5) 0.113(4) Uani 1 1 d .
H7A H 0.1933 0.3709 0.1884 0.135 Uiso 1 1 calc R
C8 C 0.2433(6) 0.1823(13) 0.2015(3) 0.092(3) Uani 1 1 d .
H8A H 0.2175 0.1350 0.1684 0.110 Uiso 1 1 calc R
C9 C 0.3051(6) 0.1381(11) 0.2374(5) 0.095(3) Uani 1 1 d .
H9A H 0.3312 0.0529 0.2351 0.114 Uiso 1 1 calc R
C10 C 0.3328(5) 0.2366(16) 0.2736(4) 0.106(4) Uani 1 1 d .
H10A H 0.3824 0.2362 0.3008 0.127 Uiso 1 1 calc R
C11 C 0.2971(3) -0.0007(6) 0.3710(2) 0.0386(13) Uani 1 1 d .
C12 C 0.3436(3) -0.0855(6) 0.4087(2) 0.0499(15) Uani 1 1 d .
H12A H 0.3619 -0.0586 0.4437 0.060 Uiso 1 1 calc R
C13 C 0.3622(4) -0.2098(6) 0.3933(2) 0.0558(17) Uani 1 1 d .
H13A H 0.3926 -0.2690 0.4182 0.067 Uiso 1 1 calc R
C14 C 0.3365(3) -0.2478(6) 0.3414(2) 0.0561(17) Uani 1 1 d .
H14A H 0.3494 -0.3327 0.3315 0.067 Uiso 1 1 calc R
C15 C 0.2912(3) -0.1603(7) 0.3037(2) 0.0480(14) Uani 1 1 d .
C16 C 0.2947(4) -0.2527(7) 0.2237(3) 0.0603(18) Uani 1 1 d .
C17 C 0.1769(4) -0.2481(10) 0.1458(3) 0.086(3) Uani 1 1 d .
H17A H 0.1707 -0.1539 0.1559 0.104 Uiso 1 1 calc R
C18 C 0.1255(6) -0.3293(13) 0.1585(4) 0.152(5) Uani 1 1 d .
H18A H 0.1336 -0.3236 0.1956 0.227 Uiso 1 1 calc R
H18B H 0.1316 -0.4221 0.1492 0.227 Uiso 1 1 calc R
H18C H 0.0754 -0.2989 0.1396 0.227 Uiso 1 1 calc R
C19 C 0.1677(6) -0.2517(11) 0.0883(3) 0.132(4) Uani 1 1 d .
H19A H 0.1175 -0.2240 0.0685 0.198 Uiso 1 1 calc R
H19B H 0.1765 -0.3427 0.0784 0.198 Uiso 1 1 calc R
H19C H 0.2033 -0.1906 0.0811 0.198 Uiso 1 1 calc R
C20 C 0.4112(4) -0.3550(7) 0.2132(3) 0.0636(18) Uani 1 1 d .
H20A H 0.3785 -0.4279 0.1934 0.076 Uiso 1 1 calc R
C21 C 0.4359(5) -0.2718(9) 0.1750(3) 0.100(3) Uani 1 1 d .
H21A H 0.3926 -0.2308 0.1499 0.150 Uiso 1 1 calc R
H21B H 0.4611 -0.3294 0.1570 0.150 Uiso 1 1 calc R
H21C H 0.4697 -0.2016 0.1935 0.150 Uiso 1 1 calc R
C22 C 0.4768(4) -0.4212(10) 0.2539(3) 0.101(3) Uani 1 1 d .
H22A H 0.4588 -0.4727 0.2779 0.152 Uiso 1 1 calc R
H22B H 0.5110 -0.3521 0.2729 0.152 Uiso 1 1 calc R
H22C H 0.5023 -0.4811 0.2369 0.152 Uiso 1 1 calc R
C23 C 0.2904(3) 0.1705(6) 0.4305(2) 0.0400(13) Uani 1 1 d .
C24 C 0.1712(4) 0.0868(8) 0.4384(3) 0.0661(19) Uani 1 1 d .
H24A H 0.1521 0.1004 0.4002 0.079 Uiso 1 1 calc R
C25 C 0.1785(5) -0.0662(10) 0.4491(4) 0.108(3) Uani 1 1 d .
H25A H 0.2132 -0.1044 0.4333 0.162 Uiso 1 1 calc R
H25B H 0.1302 -0.1087 0.4345 0.162 Uiso 1 1 calc R
H25C H 0.1969 -0.0817 0.4864 0.162 Uiso 1 1 calc R
C26 C 0.1163(4) 0.1472(10) 0.4615(4) 0.116(4) Uani 1 1 d .
H26A H 0.1116 0.2432 0.4540 0.173 Uiso 1 1 calc R
H26B H 0.1337 0.1336 0.4989 0.173 Uiso 1 1 calc R
H26C H 0.0682 0.1041 0.4466 0.173 Uiso 1 1 calc R
C27 C 0.4119(3) 0.2561(7) 0.4313(2) 0.0514(15) Uani 1 1 d .
H27A H 0.4046 0.1916 0.4022 0.062 Uiso 1 1 calc R
C28 C 0.4070(4) 0.3982(9) 0.4103(3) 0.091(3) Uani 1 1 d .
H28A H 0.3584 0.4122 0.3846 0.137 Uiso 1 1 calc R
H28B H 0.4454 0.4115 0.3941 0.137 Uiso 1 1 calc R
H28C H 0.4142 0.4621 0.4385 0.137 Uiso 1 1 calc R
C29 C 0.4891(4) 0.2323(8) 0.4713(3) 0.084(2) Uani 1 1 d .
H29A H 0.4918 0.1413 0.4849 0.127 Uiso 1 1 calc R
H29B H 0.4973 0.2966 0.4995 0.127 Uiso 1 1 calc R
H29C H 0.5271 0.2441 0.4546 0.127 Uiso 1 1 calc R
C30 C 0.3045(5) 0.5091(8) 0.5075(3) 0.083(2) Uani 1 1 d .
H30A H 0.3100 0.5526 0.4761 0.099 Uiso 1 1 calc R
C31 C 0.2386(5) 0.4641(8) 0.5135(3) 0.080(2) Uani 1 1 d .
H31A H 0.1891 0.4691 0.4865 0.096 Uiso 1 1 calc R
C32 C 0.2511(5) 0.4295(9) 0.5657(3) 0.091(3) Uani 1 1 d .
H32A H 0.2119 0.4093 0.5816 0.109 Uiso 1 1 calc R
C33 C 0.3249(6) 0.4587(8) 0.5926(3) 0.091(3) Uani 1 1 d .
H33A H 0.3471 0.4594 0.6310 0.109 Uiso 1 1 calc R
C34 C 0.3599(5) 0.5050(8) 0.5583(4) 0.098(3) Uani 1 1 d .
H34A H 0.4103 0.5453 0.5679 0.118 Uiso 1 1 calc R
C35 C 0.3174(5) 0.0531(11) 0.5943(4) 0.097(3) Uani 1 1 d .
H35A H 0.2707 0.0155 0.5977 0.116 Uiso 1 1 calc R
C36 C 0.3633(6) 0.1489(10) 0.6276(3) 0.093(3) Uani 1 1 d .
H36A H 0.3544 0.1914 0.6581 0.111 Uiso 1 1 calc R
C37 C 0.4288(5) 0.1547(10) 0.6152(3) 0.095(3) Uani 1 1 d .
H37A H 0.4744 0.2036 0.6357 0.114 Uiso 1 1 calc R
C38 C 0.4250(6) 0.0638(11) 0.5763(3) 0.091(3) Uani 1 1 d .
H38A H 0.4674 0.0373 0.5645 0.109 Uiso 1 1 calc R
C39 C 0.3577(7) -0.0009(9) 0.5629(3) 0.101(3) Uani 1 1 d .
H39A H 0.3438 -0.0820 0.5406 0.121 Uiso 1 1 calc R
C40 C 0.1843(5) 0.4197(9) 0.3707(3) 0.101(3) Uani 1 1 d .
H40A H 0.2363 0.4144 0.3931 0.122 Uiso 1 1 calc R
H40B H 0.1545 0.3584 0.3845 0.122 Uiso 1 1 calc R
O1 O 0.1787(3) 0.3829(4) 0.32032(16) 0.0668(13) Uani 1 1 d .
C41 C 0.1568(7) 0.5583(11) 0.3698(4) 0.158(5) Uani 1 1 d .
H41A H 0.1135 0.5596 0.3822 0.189 Uiso 1 1 calc R
H41B H 0.1957 0.6153 0.3929 0.189 Uiso 1 1 calc R
C42 C 0.1365(5) 0.6088(9) 0.3191(4) 0.094(3) Uani 1 1 d .
H42A H 0.0865 0.6488 0.3089 0.113 Uiso 1 1 calc R
H42B H 0.1721 0.6770 0.3157 0.113 Uiso 1 1 calc R
C43 C 0.1379(8) 0.4950(10) 0.2891(4) 0.170(6) Uani 1 1 d .
H43A H 0.1612 0.5188 0.2628 0.203 Uiso 1 1 calc R
H43B H 0.0866 0.4664 0.2708 0.203 Uiso 1 1 calc R
C44 C 0.0182(6) 0.4359(13) 0.5114(5) 0.154(6) Uani 1 1 d .
H44A H 0.0717 0.4534 0.5269 0.185 Uiso 1 1 calc R
H44B H 0.0123 0.3716 0.4829 0.185 Uiso 1 1 calc R
C45 C -0.0082(7) 0.3684(19) 0.5517(6) 0.185(8) Uani 1 1 d .
H45A H -0.0619 0.3521 0.5367 0.223 Uiso 1 1 calc R
H45B H -0.0010 0.4313 0.5808 0.223 Uiso 1 1 calc R
C46 C 0.0298(9) 0.2336(18) 0.5737(7) 0.208(8) Uani 1 1 d .
H46A H 0.0079 0.1980 0.5988 0.312 Uiso 1 1 calc R
H46B H 0.0827 0.2485 0.5906 0.312 Uiso 1 1 calc R
H46C H 0.0228 0.1694 0.5455 0.312 Uiso 1 1 calc R

loop_
_atom_site_aniso_label
_atom_site_aniso_U_11
_atom_site_aniso_U_22
_atom_site_aniso_U_33
_atom_site_aniso_U_23
_atom_site_aniso_U_13
_atom_site_aniso_U_12
Yb1 0.04364(14) 0.04506(16) 0.03787(14) 0.00436(13) 0.01088(10) 0.00402(13)
Yb2 0.06509(18) 0.04477(16) 0.03780(15) -0.00186(13) 0.01679(12) -0.00038(15)
N1 0.046(3) 0.036(3) 0.038(3) 0.000(2) 0.010(2) 0.004(2)
N2 0.042(2) 0.039(3) 0.035(2) -0.001(2) 0.0113(19) 0.002(2)
N3 0.059(3) 0.055(3) 0.041(3) -0.017(3) 0.002(2) 0.010(3)
N4 0.068(4) 0.078(4) 0.058(3) -0.028(3) 0.002(3) 0.024(3)
N5 0.050(3) 0.106(5) 0.066(4) -0.044(4) 0.007(3) 0.009(3)
N6 0.052(3) 0.050(3) 0.044(3) -0.004(2) 0.018(2) -0.004(3)
N7 0.046(3) 0.047(3) 0.038(3) -0.002(2) 0.013(2) -0.007(3)
C1 0.048(4) 0.120(9) 0.120(8) -0.049(7) 0.033(5) -0.006(5)
C2 0.045(4) 0.076(6) 0.158(10) 0.034(7) -0.015(5) 0.011(5)
C3 0.067(5) 0.127(8) 0.053(4) 0.000(5) -0.005(4) -0.010(6)
C4 0.050(4) 0.073(5) 0.086(5) -0.019(5) 0.011(4) -0.012(4)
C5 0.059(4) 0.099(7) 0.069(5) -0.009(5) 0.012(4) -0.032(5)
C6 0.234(15) 0.076(7) 0.145(11) -0.045(7) 0.146(11) -0.085(9)
C7 0.149(10) 0.106(9) 0.107(8) 0.063(7) 0.074(8) 0.048(8)
C8 0.099(7) 0.139(10) 0.051(5) -0.006(6) 0.043(5) -0.017(7)
C9 0.098(7) 0.103(8) 0.115(8) 0.030(7) 0.076(6) 0.012(6)
C10 0.070(5) 0.182(13) 0.073(6) 0.009(8) 0.032(5) -0.048(7)
C11 0.039(3) 0.035(3) 0.042(3) -0.004(3) 0.013(2) 0.000(3)
C12 0.061(4) 0.041(3) 0.039(3) -0.001(3) 0.005(3) 0.007(3)
C13 0.065(4) 0.048(4) 0.044(4) 0.002(3) 0.003(3) 0.013(3)
C14 0.061(4) 0.039(3) 0.061(4) -0.005(3) 0.008(3) 0.014(3)
C15 0.047(3) 0.047(4) 0.048(3) -0.009(3) 0.011(3) 0.002(3)
C16 0.063(4) 0.050(4) 0.056(4) -0.015(3) 0.003(3) 0.008(4)
C17 0.072(5) 0.116(7) 0.060(5) -0.046(5) 0.006(4) -0.009(5)
C18 0.111(8) 0.172(12) 0.155(10) 0.072(9) 0.020(7) 0.007(9)
C19 0.133(8) 0.153(11) 0.084(7) 0.009(7) 0.000(6) 0.006(8)
C20 0.057(4) 0.061(5) 0.071(4) -0.018(4) 0.018(3) 0.000(4)
C21 0.120(7) 0.089(7) 0.102(7) -0.004(5) 0.050(6) -0.014(6)
C22 0.091(5) 0.115(7) 0.103(6) 0.012(6) 0.037(5) 0.032(6)
C23 0.050(3) 0.033(3) 0.038(3) 0.006(3) 0.016(3) 0.010(3)
C24 0.063(4) 0.083(5) 0.057(4) -0.014(4) 0.026(3) -0.022(4)
C25 0.097(6) 0.089(7) 0.150(8) -0.011(7) 0.057(6) -0.034(6)
C26 0.070(5) 0.141(10) 0.150(8) -0.051(7) 0.056(5) -0.025(6)
C27 0.050(3) 0.057(4) 0.049(3) -0.011(3) 0.017(3) -0.012(3)
C28 0.091(5) 0.086(6) 0.105(6) 0.032(5) 0.042(5) 0.002(5)
C29 0.058(4) 0.095(6) 0.102(6) 0.012(5) 0.028(4) 0.014(4)
C30 0.130(7) 0.054(5) 0.071(5) -0.002(4) 0.042(5) -0.005(5)
C31 0.102(6) 0.062(5) 0.074(5) 0.000(4) 0.027(4) 0.034(5)
C32 0.123(7) 0.085(6) 0.077(6) -0.018(5) 0.049(5) 0.015(6)
C33 0.156(9) 0.052(5) 0.059(5) -0.018(4) 0.025(6) -0.003(6)
C34 0.099(6) 0.046(5) 0.145(9) -0.018(6) 0.034(7) -0.019(5)
C35 0.105(6) 0.092(7) 0.092(6) 0.048(6) 0.029(6) -0.010(6)
C36 0.152(9) 0.089(7) 0.044(4) 0.016(5) 0.041(5) 0.036(7)
C37 0.094(6) 0.100(7) 0.069(5) 0.014(5) -0.005(5) 0.014(6)
C38 0.112(7) 0.091(7) 0.077(6) 0.023(5) 0.041(5) 0.043(6)
C39 0.176(10) 0.053(5) 0.047(5) 0.014(4) -0.001(6) 0.006(7)
C40 0.139(7) 0.082(6) 0.074(5) 0.004(5) 0.022(5) 0.049(6)
O1 0.097(3) 0.049(3) 0.051(3) 0.008(2) 0.019(2) 0.023(3)
C41 0.267(14) 0.119(9) 0.090(7) 0.021(7) 0.061(8) 0.126(10)
C42 0.096(6) 0.063(6) 0.126(7) 0.018(5) 0.041(5) 0.029(5)
C43 0.306(16) 0.089(7) 0.090(7) 0.029(6) 0.030(8) 0.109(10)
C44 0.092(8) 0.196(16) 0.180(12) -0.076(13) 0.053(9) 0.005(8)
C45 0.121(10) 0.29(2) 0.174(14) -0.069(14) 0.081(10) -0.024(12)
C46 0.156(14) 0.26(2) 0.222(18) -0.069(16) 0.074(13) -0.028(14)

loop_
_atom_type_symbol
_atom_type_description
_atom_type_scat_dispersion_real
_atom_type_scat_dispersion_imag
_atom_type_scat_source
C C 0.0033 0.0016 'International Tables Vol C Tables 4.2.6.8 and 6.1.1.4'
H H 0.0000 0.0000 'International Tables Vol C Tables 4.2.6.8 and 6.1.1.4'
N N 0.0061 0.0033 'International Tables Vol C Tables 4.2.6.8 and 6.1.1.4'
O O 0.0106 0.0060 'International Tables Vol C Tables 4.2.6.8 and 6.1.1.4'
Yb Yb -0.3850 5.5486 'International Tables Vol C Tables 4.2.6.8 and 6.1.1.4'

loop_
_geom_angle_atom_site_label_1
_geom_angle_atom_site_label_2
_geom_angle_atom_site_label_3
_geom_angle
_geom_angle_site_symmetry_1
N1 Yb1 N2 56.61(14) .
N1 Yb1 O1 138.96(14) .
N2 Yb1 O1 82.37(14) .
N1 Yb1 C7 121.9(3) .
N2 Yb1 C7 135.8(3) .
O1 Yb1 C7 85.4(3) .
N1 Yb1 C8 96.1(3) .
N2 Yb1 C8 135.2(3) .
O1 Yb1 C8 114.6(3) .
C7 Yb1 C8 29.3(3) .
N1 Yb1 C2 126.6(2) .
N2 Yb1 C2 131.9(3) .
O1 Yb1 C2 80.5(3) .
C7 Yb1 C2 87.0(4) .
C8 Yb1 C2 92.7(4) .
N1 Yb1 C10 82.5(3) .
N2 Yb1 C10 89.4(2) .
O1 Yb1 C10 97.0(4) .
C7 Yb1 C10 50.3(3) .
C8 Yb1 C10 49.2(3) .
C2 Yb1 C10 137.1(3) .
N1 Yb1 C6 112.5(4) .
N2 Yb1 C6 104.9(4) .
O1 Yb1 C6 74.0(3) .
C7 Yb1 C6 31.1(3) .
C8 Yb1 C6 49.3(3) .
C2 Yb1 C6 112.8(5) .
C10 Yb1 C6 30.0(3) .
N1 Yb1 C3 102.0(3) .
N2 Yb1 C3 138.3(2) .
O1 Yb1 C3 110.9(3) .
C7 Yb1 C3 85.6(4) .
C8 Yb1 C3 76.6(3) .
C2 Yb1 C3 30.6(3) .
C10 Yb1 C3 125.7(3) .
C6 Yb1 C3 116.7(4) .
N1 Yb1 C4 77.0(2) .
N2 Yb1 C4 110.2(2) .
O1 Yb1 C4 123.9(2) .
C7 Yb1 C4 111.9(4) .
C8 Yb1 C4 94.4(3) .
C2 Yb1 C4 49.8(3) .
C10 Yb1 C4 135.8(4) .
C6 Yb1 C4 142.1(4) .
C3 Yb1 C4 29.4(2) .
N1 Yb1 C9 73.4(2) .
N2 Yb1 C9 106.3(3) .
O1 Yb1 C9 122.7(3) .
C7 Yb1 C9 48.7(3) .
C8 Yb1 C9 29.1(3) .
C2 Yb1 C9 120.8(4) .
C10 Yb1 C9 29.7(3) .
C6 Yb1 C9 48.8(3) .
C3 Yb1 C9 99.1(4) .
C4 Yb1 C9 106.2(3) .
N1 Yb1 C5 82.8(2) .
N2 Yb1 C5 90.5(2) .
O1 Yb1 C5 100.5(3) .
C7 Yb1 C5 133.5(4) .
C8 Yb1 C5 123.3(3) .
C2 Yb1 C5 49.7(3) .
C10 Yb1 C5 162.4(4) .
C6 Yb1 C5 162.5(5) .
C3 Yb1 C5 49.0(2) .
C4 Yb1 C5 29.8(2) .
C9 Yb1 C5 134.9(3) .
N7 Yb2 N6 58.64(16) .
N7 Yb2 C32 132.7(2) .
N6 Yb2 C32 106.2(3) .
N7 Yb2 C35 126.4(3) .
N6 Yb2 C35 94.9(3) .
C32 Yb2 C35 97.5(3) .
N7 Yb2 C31 101.9(2) .
N6 Yb2 C31 86.9(2) .
C32 Yb2 C31 31.0(2) .
C35 Yb2 C31 124.0(3) .
N7 Yb2 C38 90.7(2) .
N6 Yb2 C38 107.1(3) .
C32 Yb2 C38 135.1(3) .
C35 Yb2 C38 50.5(3) .
C31 Yb2 C38 164.8(3) .
N7 Yb2 C33 132.4(2) .
N6 Yb2 C33 135.7(3) .
C32 Yb2 C33 30.7(2) .
C35 Yb2 C33 99.8(4) .
C31 Yb2 C33 50.4(3) .
C38 Yb2 C33 114.6(3) .
N7 Yb2 C34 102.4(3) .
N6 Yb2 C34 131.2(3) .
C32 Yb2 C34 51.1(3) .
C35 Yb2 C34 127.0(4) .
C31 Yb2 C34 50.9(3) .
C38 Yb2 C34 118.4(4) .
C33 Yb2 C34 30.4(2) .
N7 Yb2 C37 114.6(3) .
N6 Yb2 C37 134.7(3) .
C32 Yb2 C37 106.5(3) .
C35 Yb2 C37 50.4(3) .
C31 Yb2 C37 134.6(3) .
C38 Yb2 C37 30.2(3) .
C33 Yb2 C37 84.5(3) .
C34 Yb2 C37 93.9(3) .
N7 Yb2 C39 96.3(3) .
N6 Yb2 C39 84.9(2) .
C32 Yb2 C39 128.8(3) .
C35 Yb2 C39 31.2(3) .
C31 Yb2 C39 152.2(4) .
C38 Yb2 C39 30.1(3) .
C33 Yb2 C39 126.2(3) .
C34 Yb2 C39 143.9(3) .
C37 Yb2 C39 50.1(3) .
N7 Yb2 C30 85.1(2) .
N6 Yb2 C30 99.5(2) .
C32 Yb2 C30 51.2(3) .
C35 Yb2 C30 148.2(3) .
C31 Yb2 C30 30.4(2) .
C38 Yb2 C30 145.8(3) .
C33 Yb2 C30 51.0(2) .
C34 Yb2 C30 31.7(2) .
C37 Yb2 C30 125.5(3) .
C39 Yb2 C30 175.5(3) .
N7 Yb2 C36 141.0(2) .
N6 Yb2 C36 125.6(3) .
C32 Yb2 C36 85.7(3) .
C35 Yb2 C36 30.8(3) .
C31 Yb2 C36 116.7(3) .
C38 Yb2 C36 50.3(3) .
C33 Yb2 C36 75.2(3) .
C34 Yb2 C36 97.9(3) .
C37 Yb2 C36 30.4(3) .
C39 Yb2 C36 50.9(3) .
C30 Yb2 C36 126.1(3) .
C15 N1 C11 120.4(5) .
C15 N1 Yb1 143.2(4) .
C11 N1 Yb1 96.4(3) .
C11 N2 C23 115.6(4) .
C11 N2 Yb1 95.9(3) .
C23 N2 Yb1 148.6(3) .
C16 N3 C15 121.6(5) .
C16 N4 C17 123.4(5) .
C16 N5 C20 127.6(5) .
C23 N6 C24 122.2(5) .
C23 N6 Yb2 93.4(3) .
C24 N6 Yb2 144.1(4) .
C23 N7 C27 121.3(5) .
C23 N7 Yb2 94.1(3) .
C27 N7 Yb2 144.6(4) .
C5 C1 C2 107.2(8) .
C5 C1 Yb1 74.8(4) .
C2 C1 Yb1 73.5(4) .
C3 C2 C1 106.0(8) .
C3 C2 Yb1 75.0(4) .
C1 C2 Yb1 75.6(4) .
C4 C3 C2 108.8(8) .
C4 C3 Yb1 75.5(4) .
C2 C3 Yb1 74.4(5) .
C3 C4 C5 108.4(8) .
C3 C4 Yb1 75.1(5) .
C5 C4 Yb1 75.2(4) .
C1 C5 C4 109.7(8) .
C1 C5 Yb1 75.8(5) .
C4 C5 Yb1 75.0(4) .
C10 C6 C7 107.1(9) .
C10 C6 Yb1 74.9(5) .
C7 C6 Yb1 73.4(5) .
C8 C7 C6 106.8(10) .
C8 C7 Yb1 76.0(5) .
C6 C7 Yb1 75.5(5) .
C7 C8 C9 109.7(10) .
C7 C8 Yb1 74.7(5) .
C9 C8 Yb1 76.2(5) .
C8 C9 C10 109.6(10) .
C8 C9 Yb1 74.6(4) .
C10 C9 Yb1 74.7(5) .
C9 C10 C6 106.7(9) .
C9 C10 Yb1 75.6(5) .
C6 C10 Yb1 75.1(5) .
N2 C11 N1 111.1(5) .
N2 C11 C12 128.0(5) .
N1 C11 C12 120.8(5) .
N2 C11 Yb1 56.0(3) .
N1 C11 Yb1 55.2(3) .
C12 C11 Yb1 175.5(4) .
C13 C12 C11 118.6(5) .
C12 C13 C14 120.5(6) .
C13 C14 C15 120.5(6) .
N1 C15 N3 114.5(5) .
N1 C15 C14 119.1(5) .
N3 C15 C14 126.3(6) .
N3 C16 N5 125.5(6) .
N3 C16 N4 118.0(6) .
N5 C16 N4 116.4(6) .
C18 C17 N4 110.8(8) .
C18 C17 C19 112.5(8) .
N4 C17 C19 107.0(7) .
N5 C20 C21 113.7(6) .
N5 C20 C22 108.0(6) .
C21 C20 C22 112.0(6) .
N7 C23 N6 113.9(5) .
N7 C23 N2 124.6(5) .
N6 C23 N2 121.5(5) .
N7 C23 Yb2 56.9(3) .
N6 C23 Yb2 57.0(3) .
N2 C23 Yb2 178.2(4) .
N6 C24 C26 109.7(6) .
N6 C24 C25 112.0(6) .
C26 C24 C25 110.3(7) .
N7 C27 C28 111.2(5) .
N7 C27 C29 109.2(5) .
C28 C27 C29 109.8(6) .
C31 C30 C34 106.6(7) .
C31 C30 Yb2 74.4(5) .
C34 C30 Yb2 73.9(5) .
C30 C31 C32 109.4(8) .
C30 C31 Yb2 75.2(5) .
C32 C31 Yb2 73.5(4) .
C33 C32 C31 107.3(8) .
C33 C32 Yb2 75.8(5) .
C31 C32 Yb2 75.5(4) .
C34 C33 C32 109.4(8) .
C34 C33 Yb2 74.8(5) .
C32 C33 Yb2 73.6(5) .
C33 C34 C30 107.2(8) .
C33 C34 Yb2 74.7(5) .
C30 C34 Yb2 74.4(5) .
C36 C35 C39 107.5(8) .
C36 C35 Yb2 75.7(5) .
C39 C35 Yb2 75.0(5) .
C37 C36 C35 106.9(8) .
C37 C36 Yb2 74.2(4) .
C35 C36 Yb2 73.5(4) .
C38 C37 C36 109.1(9) .
C38 C37 Yb2 74.8(5) .
C36 C37 Yb2 75.5(4) .
C39 C38 C37 109.1(9) .
C39 C38 Yb2 75.2(5) .
C37 C38 Yb2 75.0(5) .
C38 C39 C35 107.4(8) .
C38 C39 Yb2 74.7(5) .
C35 C39 Yb2 73.8(5) .
O1 C40 C41 108.4(7) .
C40 O1 C43 103.4(6) .
C40 O1 Yb1 129.6(4) .
C43 O1 Yb1 125.9(5) .
C42 C41 C40 109.7(8) .
C43 C42 C41 103.5(8) .
C42 C43 O1 112.4(8) .
C44 C44 C45 117.9(14) 3_566
C44 C45 C46 116.4(12) .

loop_
_geom_bond_atom_site_label_1
_geom_bond_atom_site_label_2
_geom_bond_distance
_geom_bond_site_symmetry_2
Yb1 N1 2.374(4) .
Yb1 N2 2.395(4) .
Yb1 O1 2.419(4) .
Yb1 C7 2.601(8) .
Yb1 C8 2.617(7) .
Yb1 C2 2.623(7) .
Yb1 C10 2.625(8) .
Yb1 C6 2.627(8) .
Yb1 C3 2.630(7) .
Yb1 C4 2.635(7) .
Yb1 C9 2.637(7) .
Yb1 C5 2.639(7) .
Yb2 N7 2.281(4) .
Yb2 N6 2.282(5) .
Yb2 C32 2.578(8) .
Yb2 C35 2.597(7) .
Yb2 C31 2.603(7) .
Yb2 C38 2.605(8) .
Yb2 C33 2.606(7) .
Yb2 C34 2.607(8) .
Yb2 C37 2.608(7) .
Yb2 C39 2.612(8) .
Yb2 C30 2.614(8) .
Yb2 C36 2.624(7) .
N1 C15 1.350(7) .
N1 C11 1.378(6) .
N2 C11 1.363(7) .
N2 C23 1.409(6) .
N3 C16 1.307(8) .
N3 C15 1.384(7) .
N4 C16 1.350(7) .
N4 C17 1.497(8) .
N5 C16 1.347(8) .
N5 C20 1.439(8) .
N6 C23 1.345(6) .
N6 C24 1.456(8) .
N7 C23 1.321(7) .
N7 C27 1.453(7) .
C1 C5 1.340(11) .
C1 C2 1.405(12) .
C2 C3 1.388(12) .
C3 C4 1.335(11) .
C4 C5 1.358(10) .
C6 C10 1.359(15) .
C6 C7 1.402(14) .
C7 C8 1.319(13) .
C8 C9 1.322(11) .
C9 C10 1.350(13) .
C11 C12 1.382(7) .
C12 C13 1.366(8) .
C13 C14 1.372(8) .
C14 C15 1.391(8) .
C17 C18 1.374(12) .
C17 C19 1.499(10) .
C20 C21 1.496(10) .
C20 C22 1.505(9) .
C24 C26 1.483(10) .
C24 C25 1.525(11) .
C27 C28 1.496(9) .
C27 C29 1.518(8) .
C30 C31 1.368(10) .
C30 C34 1.425(11) .
C31 C32 1.385(10) .
C32 C33 1.371(11) .
C33 C34 1.368(11) .
C35 C36 1.388(12) .
C35 C39 1.403(12) .
C36 C37 1.371(12) .
C37 C38 1.358(12) .
C38 C39 1.353(11) .
C40 O1 1.371(8) .
C40 C41 1.451(11) .
O1 C43 1.445(9) .
C41 C42 1.382(10) .
C42 C43 1.381(11) .
C44 C44 1.47(2) 3_566
C44 C45 1.482(19) .
C45 C46 1.53(2) .
